data_8103975
loop_
_publ_author_name
'Bohnsack, A.'
'Meyer, G.'

_publ_section_title
;
 Crystal structure of ammonium
 catena-di-mu-bromotribromo-praseodymate(III), (N H4)2 Pr Br5
;
_journal_name_full 'Zeitschrift fuer Kristallographie (149,1979-)'
_journal_page_first 326
_journal_page_last 326
_journal_volume 211
_journal_year 1996
_chemical_formula_sum 'Br5 H8 N2 Pr'
_chemical_name_systematic '(N H4)2 (Br2 (Pr Br3))'
_space_group_IT_number 62
_symmetry_space_group_name_Hall '-P 2ac 2n'
_symmetry_space_group_name_H-M 'P n m a'
_cell_angle_alpha 90
_cell_angle_beta 90
_cell_angle_gamma 90
_cell_formula_units_Z 4
_cell_length_a 13.536
_cell_length_b 9.291
_cell_length_c 8.5832
_cell_volume 1079.449
_citation_journal_id_ASTM ZEKRDZ
_cod_data_source_file Bohnsack_ZEKRDZ_1996_1778.cif
_cod_data_source_block H8Br5N2Pr1
_cod_original_formula_sum 'H8 Br5 N2 Pr1'
_cod_database_code 8103975

loop_
_symmetry_equiv_pos_as_xyz
x,y,z
-x+1/2,-y,z+1/2
x+1/2,-y+1/2,-z+1/2
-x,y+1/2,-z
-x,-y,-z
x-1/2,y,-z-1/2
-x-1/2,y-1/2,z-1/2
x,-y-1/2,z

loop_
_atom_site_label
_atom_site_type_symbol
_atom_site_fract_x
_atom_site_fract_y
_atom_site_fract_z
_atom_site_occupancy
_atom_site_U_iso_or_equiv
N1 N-3 0.1688 0.0103 -0.0648 1 0.0
Br4 Br-1 0.0073 0.25 0.0786 1 0.0
Pr1 Pr+3 0.00525 0.25 0.42447 1 0.0
Br2 Br-1 0.184 0.25 0.6124 1 0.0
Br1 Br-1 -0.20429 0.25 0.3449 1 0.0
Br3 Br-1 0.07079 0.54588 0.32963 1 0.0
